data_2223359
loop_
_publ_author_name
'Seridi, Achour'
'Akkari, Hocine'
'Winum, Jean-Yves'
'B\'enard-Rocherull\'e, Patricia'
'Abdaoui, Mohamed'

_publ_section_title
;<i>tert</i>-Butyl
 <i>N</i>-[<i>N</i>,<i>N</i>-bis(2-chloroethyl)sulfamoyl]-<i>N</i>-(2-chloroethyl)carbamate
;
_journal_coeditor_code DN2489
_journal_issue 10
_journal_name_full 'Acta Crystallographica Section E'
_journal_page_first o2543
_journal_page_last o2544
_journal_paper_doi 10.1107/S1600536809038185
_journal_volume 65
_journal_year 2009
_chemical_formula_iupac 'C11 H21 Cl3 N2 O4 S'
_chemical_formula_moiety 'C11 H21 Cl3 N2 O4 S1'
_chemical_formula_structural 'C11 H21 Cl3 N2 O4 S1'
_chemical_formula_sum 'C11 H21 Cl3 N2 O4 S'
_chemical_formula_weight 383.71
_chemical_name_systematic
;
<i>tert</i>-Butyl <i>N</i>-[<i>N</i>,<i>N</i>-bis(2-chloroethyl)sulfamoyl]-
<i>N</i>-(2-chloroethyl)carbamate
;
_space_group_IT_number 14
_symmetry_cell_setting monoclinic
_symmetry_space_group_name_Hall '-P 2ybc'
_symmetry_space_group_name_H-M 'P 1 21/c 1'
_atom_sites_solution_hydrogens geom
_atom_sites_solution_primary direct
_atom_sites_solution_secondary difmap
_cell_angle_alpha 90
_cell_angle_beta 93.868(3)
_cell_angle_gamma 90
_cell_formula_units_Z 4
_cell_length_a 9.6132(5)
_cell_length_b 17.1282(9)
_cell_length_c 10.6763(5)
_cell_measurement_reflns_used 9788
_cell_measurement_temperature 100(2)
_cell_measurement_theta_max 27.36
_cell_measurement_theta_min 2.43
_cell_volume 1753.92(15)
_computing_cell_refinement 'SMART (Bruker, 2006) APEX2?'
_computing_data_collection 'SMART (Bruker, 2006) APEX2?'
_computing_data_reduction 'SAINT (Bruker, 2006)'
_computing_molecular_graphics 'ORTEP-3 for Windows (Farrugia, 1997)'
_computing_publication_material 'WinGX (Farrugia, 1999)'
_computing_structure_refinement 'SHELXL97 (Sheldrick, 2008)'
_computing_structure_solution 'SIR97 (Altomare <i>et al.</i>,  1999)'
_diffrn_ambient_temperature 100(2)
_diffrn_measured_fraction_theta_full 0.997
_diffrn_measured_fraction_theta_max 0.997
_diffrn_measurement_device_type 'Bruker APEXII'
_diffrn_measurement_method 'CCD rotation images, thick slices'
_diffrn_radiation_monochromator graphite
_diffrn_radiation_type MoK\a
_diffrn_radiation_wavelength 0.71073
_diffrn_reflns_av_R_equivalents 0.0373
_diffrn_reflns_av_sigmaI/netI 0.0286
_diffrn_reflns_limit_h_max 11
_diffrn_reflns_limit_h_min -12
_diffrn_reflns_limit_k_max 21
_diffrn_reflns_limit_k_min -22
_diffrn_reflns_limit_l_max 13
_diffrn_reflns_limit_l_min -13
_diffrn_reflns_number 17775
_diffrn_reflns_theta_full 27.41
_diffrn_reflns_theta_max 27.41
_diffrn_reflns_theta_min 2.12
_diffrn_standards_decay_% 0
_diffrn_standards_interval_count 0
_diffrn_standards_interval_time 0
_diffrn_standards_number 0
_exptl_absorpt_coefficient_mu 0.656
_exptl_absorpt_correction_T_max 0.937
_exptl_absorpt_correction_T_min 0.862
_exptl_absorpt_correction_type multi-scan
_exptl_absorpt_process_details '(SADABS; Sheldrick, 2002)'
_exptl_crystal_colour colourless
_exptl_crystal_density_diffrn 1.453
_exptl_crystal_density_method 'not measured'
_exptl_crystal_description prism
_exptl_crystal_F_000 800
_exptl_crystal_size_max 0.15
_exptl_crystal_size_mid 0.12
_exptl_crystal_size_min 0.1
_refine_diff_density_max 0.374
_refine_diff_density_min -0.386
_refine_ls_extinction_method none
_refine_ls_goodness_of_fit_ref 1.032
_refine_ls_hydrogen_treatment constr
_refine_ls_matrix_type full
_refine_ls_number_parameters 193
_refine_ls_number_reflns 3982
_refine_ls_number_restraints 0
_refine_ls_restrained_S_all 1.032
_refine_ls_R_factor_all 0.0292
_refine_ls_R_factor_gt 0.0263
_refine_ls_shift/su_max 0.001
_refine_ls_shift/su_mean 0.000
_refine_ls_structure_factor_coef Fsqd
_refine_ls_weighting_details 'calc w=1/[\s^2^(Fo^2^)+(0.0272P)^2^+0.8873P] where P=(Fo^2^+2Fc^2^)/3'
_refine_ls_weighting_scheme calc
_refine_ls_wR_factor_gt 0.0660
_refine_ls_wR_factor_ref 0.0677
_reflns_number_gt 3662
_reflns_number_total 3982
_reflns_threshold_expression I>2\s(I)
_cod_data_source_file dn2489.cif
_cod_data_source_block I
_cod_original_sg_symbol_H-M 'P 21/c'
_cod_original_formula_sum 'C11 H21 Cl3 N2 O4 S1'
_cod_database_code 2223359
_cod_database_fobs_code 2223359

loop_
_symmetry_equiv_pos_as_xyz
'x, y, z'
'-x, y+1/2, -z+1/2'
'-x, -y, -z'
'x, -y-1/2, z-1/2'

loop_
_atom_site_type_symbol
_atom_site_label
_atom_site_fract_x
_atom_site_fract_y
_atom_site_fract_z
_atom_site_U_iso_or_equiv
_atom_site_adp_type
_atom_site_calc_flag
_atom_site_refinement_flags
_atom_site_occupancy
_atom_site_disorder_assembly
_atom_site_disorder_group
C C1 0.30088(13) -0.00247(8) 0.74767(12) 0.0142(3) Uani d . 1 . .
H H1A 0.3977 -0.0155 0.7375 0.017 Uiso calc R 1 . .
H H1B 0.2483 -0.0120 0.6684 0.017 Uiso calc R 1 . .
C C2 0.24504(14) -0.05402(8) 0.84875(13) 0.0166(3) Uani d . 1 . .
H H2A 0.1511 -0.0381 0.8649 0.020 Uiso calc R 1 . .
H H2B 0.3033 -0.0489 0.9261 0.020 Uiso calc R 1 . .
C C3 0.16945(13) 0.12486(8) 0.74993(12) 0.0141(3) Uani d . 1 . .
C C4 -0.07329(14) 0.11154(9) 0.66503(14) 0.0212(3) Uani d . 1 . .
C C5 -0.15279(16) 0.03860(10) 0.62057(17) 0.0332(4) Uani d . 1 . .
H H5A -0.1090 0.0162 0.5508 0.050 Uiso calc R 1 . .
H H5B -0.2473 0.0523 0.5950 0.050 Uiso calc R 1 . .
H H5C -0.1521 0.0014 0.6878 0.050 Uiso calc R 1 . .
C C6 -0.05995(16) 0.16890(10) 0.55745(15) 0.0281(3) Uani d . 1 . .
H H6A -0.0128 0.2151 0.5885 0.042 Uiso calc R 1 . .
H H6B -0.1511 0.1825 0.5220 0.042 Uiso calc R 1 . .
H H6C -0.0075 0.1452 0.4941 0.042 Uiso calc R 1 . .
C C7 -0.13690(15) 0.14725(10) 0.77813(15) 0.0285(3) Uani d . 1 . .
H H7A -0.1375 0.1092 0.8442 0.043 Uiso calc R 1 . .
H H7B -0.2307 0.1635 0.7550 0.043 Uiso calc R 1 . .
H H7C -0.0827 0.1916 0.8068 0.043 Uiso calc R 1 . .
C C8 0.38802(13) 0.13068(8) 1.08849(12) 0.0150(3) Uani d . 1 . .
H H8A 0.4597 0.1523 1.1468 0.018 Uiso calc R 1 . .
H H8B 0.4115 0.0765 1.0741 0.018 Uiso calc R 1 . .
C C9 0.24946(14) 0.13378(8) 1.14857(13) 0.0184(3) Uani d . 1 . .
H H91 0.2239 0.1879 1.1609 0.022 Uiso calc R 1 . .
H H92 0.2594 0.1090 1.2304 0.022 Uiso calc R 1 . .
C C10 0.36795(13) 0.25857(8) 0.96777(12) 0.0139(3) Uani d . 1 . .
H H10A 0.3144 0.2731 1.0379 0.017 Uiso calc R 1 . .
H H10B 0.3146 0.2733 0.8910 0.017 Uiso calc R 1 . .
C C11 0.50586(14) 0.30294(8) 0.97652(12) 0.0158(3) Uani d . 1 . .
H H11A 0.5593 0.2904 0.9053 0.019 Uiso calc R 1 . .
H H11B 0.5605 0.2888 1.0528 0.019 Uiso calc R 1 . .
Cl Cl1 0.24477(4) -0.15386(2) 0.79617(4) 0.02567(9) Uani d . 1 . .
Cl Cl2 0.11302(3) 0.08604(2) 1.05440(3) 0.02616(10) Uani d . 1 . .
Cl Cl3 0.46514(4) 0.40555(2) 0.97723(3) 0.02271(9) Uani d . 1 . .
N N1 0.29004(10) 0.08109(6) 0.78128(10) 0.0123(2) Uani d . 1 . .
N N2 0.38924(11) 0.17329(6) 0.96878(9) 0.0121(2) Uani d . 1 . .
O O1 0.52796(9) 0.06756(6) 0.87615(9) 0.01627(19) Uani d . 1 . .
O O2 0.46793(9) 0.18884(6) 0.75688(8) 0.0161(2) Uani d . 1 . .
O O3 0.16339(9) 0.19465(6) 0.76460(9) 0.0177(2) Uani d . 1 . .
O O4 0.06748(9) 0.07794(6) 0.70365(9) 0.0181(2) Uani d . 1 . .
S S1 0.43157(3) 0.129314(19) 0.84310(3) 0.01123(8) Uani d . 1 . .

loop_
_atom_site_aniso_label
_atom_site_aniso_U_11
_atom_site_aniso_U_22
_atom_site_aniso_U_33
_atom_site_aniso_U_12
_atom_site_aniso_U_13
_atom_site_aniso_U_23
C1 0.0159(6) 0.0112(7) 0.0153(6) 0.0002(5) -0.0004(4) -0.0037(5)
C2 0.0169(6) 0.0110(7) 0.0219(7) -0.0006(5) 0.0011(5) -0.0016(5)
C3 0.0131(6) 0.0153(7) 0.0136(6) -0.0015(5) -0.0015(4) 0.0027(5)
C4 0.0122(6) 0.0221(8) 0.0283(7) -0.0004(5) -0.0076(5) 0.0057(6)
C5 0.0238(8) 0.0296(9) 0.0438(10) -0.0088(6) -0.0159(7) 0.0055(7)
C6 0.0227(7) 0.0311(9) 0.0292(8) -0.0003(6) -0.0074(6) 0.0102(7)
C7 0.0161(7) 0.0343(9) 0.0347(9) 0.0020(6) 0.0001(6) 0.0067(7)
C8 0.0183(6) 0.0143(7) 0.0120(6) -0.0011(5) -0.0008(5) 0.0028(5)
C9 0.0248(7) 0.0161(7) 0.0149(6) -0.0041(5) 0.0052(5) -0.0016(5)
C10 0.0165(6) 0.0094(6) 0.0158(6) -0.0009(5) 0.0008(5) 0.0000(5)
C11 0.0197(6) 0.0114(7) 0.0166(6) -0.0031(5) 0.0027(5) -0.0008(5)
Cl1 0.02584(18) 0.01139(18) 0.0396(2) -0.00249(13) 0.00118(14) -0.00252(14)
Cl2 0.01773(16) 0.0387(2) 0.02252(18) -0.00801(14) 0.00518(12) -0.00232(15)
Cl3 0.03418(19) 0.01075(17) 0.02329(18) -0.00579(13) 0.00268(13) 0.00063(12)
N1 0.0116(5) 0.0097(6) 0.0153(5) -0.0015(4) -0.0014(4) -0.0013(4)
N2 0.0158(5) 0.0093(5) 0.0112(5) -0.0010(4) 0.0014(4) -0.0002(4)
O1 0.0130(4) 0.0164(5) 0.0190(5) 0.0027(4) -0.0014(3) -0.0026(4)
O2 0.0182(4) 0.0162(5) 0.0139(4) -0.0048(4) 0.0031(3) 0.0001(4)
O3 0.0164(4) 0.0112(5) 0.0247(5) 0.0001(3) -0.0037(4) 0.0019(4)
O4 0.0138(4) 0.0142(5) 0.0251(5) -0.0013(4) -0.0071(4) 0.0017(4)
S1 0.01039(14) 0.01148(17) 0.01178(15) -0.00120(11) 0.00045(10) -0.00080(11)

loop_
_atom_type_symbol
_atom_type_description
_atom_type_scat_dispersion_real
_atom_type_scat_dispersion_imag
_atom_type_scat_source
C C 0.0033 0.0016 'International Tables Vol C Tables 4.2.6.8 and 6.1.1.4'
H H 0.0000 0.0000 'International Tables Vol C Tables 4.2.6.8 and 6.1.1.4'
N N 0.0061 0.0033 'International Tables Vol C Tables 4.2.6.8 and 6.1.1.4'
O O 0.0106 0.0060 'International Tables Vol C Tables 4.2.6.8 and 6.1.1.4'
S S 0.1246 0.1234 'International Tables Vol C Tables 4.2.6.8 and 6.1.1.4'
Cl Cl 0.1484 0.1585 'International Tables Vol C Tables 4.2.6.8 and 6.1.1.4'

loop_
_geom_angle_atom_site_label_1
_geom_angle_atom_site_label_2
_geom_angle_atom_site_label_3
_geom_angle_site_symmetry_1
_geom_angle_site_symmetry_3
_geom_angle
_geom_angle_publ_flag
N1 C1 C2 . . 110.82(10) ?
N1 C1 H1A . . 109.5 ?
C2 C1 H1A . . 109.5 ?
N1 C1 H1B . . 109.5 ?
C2 C1 H1B . . 109.5 ?
H1A C1 H1B . . 108.1 ?
C1 C2 Cl1 . . 108.88(9) ?
C1 C2 H2A . . 109.9 ?
Cl1 C2 H2A . . 109.9 ?
C1 C2 H2B . . 109.9 ?
Cl1 C2 H2B . . 109.9 ?
H2A C2 H2B . . 108.3 ?
O3 C3 O4 . . 127.07(12) ?
O3 C3 N1 . . 123.01(11) ?
O4 C3 N1 . . 109.92(11) ?
O4 C4 C7 . . 109.86(11) ?
O4 C4 C6 . . 109.51(11) ?
C7 C4 C6 . . 113.49(13) ?
O4 C4 C5 . . 101.24(11) ?
C7 C4 C5 . . 110.95(13) ?
C6 C4 C5 . . 111.09(13) ?
C4 C5 H5A . . 109.5 ?
C4 C5 H5B . . 109.5 ?
H5A C5 H5B . . 109.5 ?
C4 C5 H5C . . 109.5 ?
H5A C5 H5C . . 109.5 ?
H5B C5 H5C . . 109.5 ?
C4 C6 H6A . . 109.5 ?
C4 C6 H6B . . 109.5 ?
H6A C6 H6B . . 109.5 ?
C4 C6 H6C . . 109.5 ?
H6A C6 H6C . . 109.5 ?
H6B C6 H6C . . 109.5 ?
C4 C7 H7A . . 109.5 ?
C4 C7 H7B . . 109.5 ?
H7A C7 H7B . . 109.5 ?
C4 C7 H7C . . 109.5 ?
H7A C7 H7C . . 109.5 ?
H7B C7 H7C . . 109.5 ?
N2 C8 C9 . . 114.08(11) ?
N2 C8 H8A . . 108.7 ?
C9 C8 H8A . . 108.7 ?
N2 C8 H8B . . 108.7 ?
C9 C8 H8B . . 108.7 ?
H8A C8 H8B . . 107.6 ?
C8 C9 Cl2 . . 112.10(9) ?
C8 C9 H91 . . 109.2 ?
Cl2 C9 H91 . . 109.2 ?
C8 C9 H92 . . 109.2 ?
Cl2 C9 H92 . . 109.2 ?
H91 C9 H92 . . 107.9 ?
N2 C10 C11 . . 111.92(10) ?
N2 C10 H10A . . 109.2 ?
C11 C10 H10A . . 109.2 ?
N2 C10 H10B . . 109.2 ?
C11 C10 H10B . . 109.2 ?
H10A C10 H10B . . 107.9 ?
C10 C11 Cl3 . . 107.35(9) ?
C10 C11 H11A . . 110.2 ?
Cl3 C11 H11A . . 110.2 ?
C10 C11 H11B . . 110.2 ?
Cl3 C11 H11B . . 110.2 ?
H11A C11 H11B . . 108.5 ?
C3 N1 C1 . . 121.97(10) ?
C3 N1 S1 . . 117.61(9) ?
C1 N1 S1 . . 119.98(8) ?
C8 N2 C10 . . 119.21(10) ?
C8 N2 S1 . . 120.48(9) ?
C10 N2 S1 . . 119.90(8) ?
C3 O4 C4 . . 119.72(11) ?
O2 S1 O1 . . 120.08(6) ?
O2 S1 N2 . . 106.74(6) ?
O1 S1 N2 . . 109.53(6) ?
O2 S1 N1 . . 108.80(5) ?
O1 S1 N1 . . 103.05(5) ?
N2 S1 N1 . . 108.16(5) ?

loop_
_geom_bond_atom_site_label_1
_geom_bond_atom_site_label_2
_geom_bond_site_symmetry_2
_geom_bond_distance
_geom_bond_publ_flag
C1 N1 . 1.4809(17) ?
C1 C2 . 1.5201(18) ?
C1 H1A . 0.9700 ?
C1 H1B . 0.9700 ?
C2 Cl1 . 1.7997(14) ?
C2 H2A . 0.9700 ?
C2 H2B . 0.9700 ?
C3 O3 . 1.2074(17) ?
C3 O4 . 1.3364(15) ?
C3 N1 . 1.4020(16) ?
C4 O4 . 1.5024(15) ?
C4 C7 . 1.519(2) ?
C4 C6 . 1.523(2) ?
C4 C5 . 1.524(2) ?
C5 H5A . 0.9600 ?
C5 H5B . 0.9600 ?
C5 H5C . 0.9600 ?
C6 H6A . 0.9600 ?
C6 H6B . 0.9600 ?
C6 H6C . 0.9600 ?
C7 H7A . 0.9600 ?
C7 H7B . 0.9600 ?
C7 H7C . 0.9600 ?
C8 N2 . 1.4725(16) ?
C8 C9 . 1.5178(18) ?
C8 H8A . 0.9700 ?
C8 H8B . 0.9700 ?
C9 Cl2 . 1.7950(14) ?
C9 H91 . 0.9700 ?
C9 H92 . 0.9700 ?
C10 N2 . 1.4749(17) ?
C10 C11 . 1.5255(17) ?
C10 H10A . 0.9700 ?
C10 H10B . 0.9700 ?
C11 Cl3 . 1.8007(14) ?
C11 H11A . 0.9700 ?
C11 H11B . 0.9700 ?
N1 S1 . 1.6875(10) ?
N2 S1 . 1.6147(11) ?
O1 S1 . 1.4345(10) ?
O2 S1 . 1.4326(10) ?

loop_
_geom_hbond_atom_site_label_D
_geom_hbond_atom_site_label_H
_geom_hbond_atom_site_label_A
_geom_hbond_site_symmetry_A
_geom_hbond_distance_DH
_geom_hbond_distance_HA
_geom_hbond_distance_DA
_geom_hbond_angle_DHA
C2 H2B O1 3_657 0.97 2.59 3.5465(16) 167.2
C8 H8B O1 3_657 0.97 2.58 3.5047(17) 159.0
C9 H91 O3 4_566 0.97 2.39 3.3156(17) 160.0
C11 H11B O2 4_566 0.97 2.44 3.0428(16) 120.1

loop_
_cod_related_entry_id
_cod_related_entry_database
_cod_related_entry_code
1 ChemSpider 24743359
